data_4338556
loop_
_publ_author_name
'Adams, Harry'
'Costa, Paulo J.'
'Newell, Mike'
'Vickers, Steven J.'
'Ward, Michael D.'
'F\'elix, V\'itor'
'Thomas, Jim A.'

_publ_section_title
;
 Mixed Valence Creutz--Taube Ion Analogues Incorporating Thiacrowns:
 Synthesis, Structure, Physical Properties, and Computational Studies
;
_journal_coden_ASTM INOCAJ
_journal_issue 12
_journal_name_full 'Inorganic Chemistry'
_journal_page_first 5584
_journal_page_last 5584
_journal_paper_doi 10.1021/ic900536a
_journal_volume 48
_journal_year 2009
_chemical_formula_sum 'C34 H64 Cl2 F12 N2 O2 P2 Ru2 S8'
_chemical_formula_weight 1352.34
_space_group_IT_number 2
_symmetry_cell_setting triclinic
_symmetry_space_group_name_Hall '-P 1'
_symmetry_space_group_name_H-M 'P -1'
_atom_sites_solution_hydrogens geom
_atom_sites_solution_primary direct
_atom_sites_solution_secondary difmap
_audit_creation_method SHELXL-97
_cell_angle_alpha 86.975(4)
_cell_angle_beta 85.467(4)
_cell_angle_gamma 74.051(4)
_cell_formula_units_Z 1
_cell_length_a 8.2586(18)
_cell_length_b 12.501(3)
_cell_length_c 12.918(3)
_cell_measurement_reflns_used 3400
_cell_measurement_temperature 150(2)
_cell_measurement_theta_max 56.399
_cell_measurement_theta_min 4.712
_cell_volume 1277.6(5)
_computing_cell_refinement 'Bruker SMART'
_computing_data_collection 'Bruker SMART'
_computing_data_reduction 'Bruker SHELXTL'
_computing_molecular_graphics 'Bruker SHELXTL'
_computing_publication_material 'Bruker SHELXTL'
_computing_structure_refinement 'SHELXL-97 (Sheldrick, 1997)'
_computing_structure_solution 'SHELXS-97 (Sheldrick, 1990)'
_diffrn_ambient_temperature 150(2)
_diffrn_detector_area_resol_mean 100
_diffrn_measured_fraction_theta_full 0.995
_diffrn_measured_fraction_theta_max 0.912
_diffrn_measurement_device_type 'CCD area detector'
_diffrn_measurement_method 'phi and omega scans'
_diffrn_radiation_monochromator graphite
_diffrn_radiation_source 'fine-focus sealed tube'
_diffrn_radiation_type MoK\a
_diffrn_radiation_wavelength 0.71073
_diffrn_reflns_av_R_equivalents 0.0353
_diffrn_reflns_av_sigmaI/netI 0.0688
_diffrn_reflns_limit_h_max 10
_diffrn_reflns_limit_h_min -10
_diffrn_reflns_limit_k_max 16
_diffrn_reflns_limit_k_min -15
_diffrn_reflns_limit_l_max 17
_diffrn_reflns_limit_l_min -10
_diffrn_reflns_number 9556
_diffrn_reflns_theta_full 25.00
_diffrn_reflns_theta_max 28.32
_diffrn_reflns_theta_min 1.58
_diffrn_standards_decay_% 0
_diffrn_standards_number 0
_exptl_absorpt_coefficient_mu 1.163
_exptl_absorpt_correction_T_max 0.7072
_exptl_absorpt_correction_T_min 0.6226
_exptl_absorpt_correction_type multi-scan
_exptl_absorpt_process_details SADABS
_exptl_crystal_colour RED
_exptl_crystal_density_diffrn 1.758
_exptl_crystal_density_method 'not measured'
_exptl_crystal_description PRISM
_exptl_crystal_F_000 686
_exptl_crystal_size_max 0.45
_exptl_crystal_size_mid 0.42
_exptl_crystal_size_min 0.32
_refine_diff_density_max 2.381
_refine_diff_density_min -0.649
_refine_diff_density_rms 0.154
_refine_ls_extinction_method none
_refine_ls_goodness_of_fit_ref 1.017
_refine_ls_hydrogen_treatment constr
_refine_ls_matrix_type full
_refine_ls_number_parameters 289
_refine_ls_number_reflns 5795
_refine_ls_number_restraints 0
_refine_ls_restrained_S_all 1.017
_refine_ls_R_factor_all 0.0815
_refine_ls_R_factor_gt 0.0587
_refine_ls_shift/su_max 0.000
_refine_ls_shift/su_mean 0.000
_refine_ls_structure_factor_coef Fsqd
_refine_ls_weighting_details 'calc w=1/[\s^2^(Fo^2^)+(0.0962P)^2^+0.0000P] where P=(Fo^2^+2Fc^2^)/3'
_refine_ls_weighting_scheme calc
_refine_ls_wR_factor_gt 0.1496
_refine_ls_wR_factor_ref 0.1607
_reflns_number_gt 4230
_reflns_number_total 5795
_reflns_threshold_expression >2sigma(I)
_cod_data_source_file ic900536a_si_002.cif
_cod_data_source_block iaj128m
_cod_depositor_comments
;
The following automatic conversions were performed:

'_symmetry_cell_setting' value 'Triclinic' changed to 'triclinic'
according to
/usr/data/users/saulius/automatic-downloads/retrospective/ACS/lib/dictionaries/cif_core.dic
dictionary named 'cif_core.dic' version 2.4.2 from
2011-04-26.

'_exptl_absorpt_correction_type' value 'MULTI-SCAN'
changed to 'multi-scan' according to
/usr/data/users/saulius/automatic-downloads/retrospective/ACS/lib/dictionaries/cif_core.dic
dictionary named 'cif_core.dic' version 2.4.2 from 2011-04-26.

Automatic conversion script
Id: cif_fix_values 2281 2013-09-26 08:29:07Z andrius 
;
_cod_original_cell_volume 1277.7(5)
_cod_original_sg_symbol_H-M P-1
_cod_database_code 4338556

loop_
_symmetry_equiv_pos_as_xyz
'x, y, z'
'-x, -y, -z'

loop_
_atom_site_label
_atom_site_type_symbol
_atom_site_fract_x
_atom_site_fract_y
_atom_site_fract_z
_atom_site_U_iso_or_equiv
_atom_site_adp_type
_atom_site_occupancy
_atom_site_symmetry_multiplicity
_atom_site_calc_flag
_atom_site_refinement_flags
Ru Ru 0.36350(5) 0.30473(3) 0.16660(3) 0.02202(14) Uani 1 1 d .
Cl Cl 0.62391(16) 0.17674(11) 0.09275(11) 0.0315(3) Uani 1 1 d .
S4 S 0.54205(17) 0.33715(12) 0.28702(11) 0.0296(3) Uani 1 1 d .
S1 S 0.13477(18) 0.44410(12) 0.22508(12) 0.0326(3) Uani 1 1 d .
S3 S 0.21571(18) 0.26673(13) 0.03018(11) 0.0325(3) Uani 1 1 d .
S2 S 0.28074(18) 0.16849(11) 0.26905(11) 0.0307(3) Uani 1 1 d .
N N 0.4377(5) 0.4246(3) 0.0669(3) 0.0215(9) Uani 1 1 d .
C1 C 0.4333(9) 0.3982(6) 0.4077(5) 0.0468(16) Uani 1 1 d .
H1A H 0.4031 0.3384 0.4517 0.056 Uiso 1 1 calc R
H1B H 0.5139 0.4251 0.4450 0.056 Uiso 1 1 calc R
C2 C 0.2762(9) 0.4926(6) 0.3976(5) 0.0504(18) Uani 1 1 d .
H2A H 0.3017 0.5483 0.3461 0.060 Uiso 1 1 calc R
H2B H 0.2453 0.5291 0.4652 0.060 Uiso 1 1 calc R
C3 C 0.1264(9) 0.4592(6) 0.3650(5) 0.0459(16) Uani 1 1 d .
H3A H 0.0216 0.5162 0.3869 0.055 Uiso 1 1 calc R
H3B H 0.1226 0.3878 0.4006 0.055 Uiso 1 1 calc R
C4 C -0.0633(7) 0.4077(5) 0.2184(5) 0.0367(14) Uani 1 1 d .
H4A H -0.0580 0.3375 0.2589 0.044 Uiso 1 1 calc R
H4B H -0.1568 0.4668 0.2503 0.044 Uiso 1 1 calc R
C5 C -0.0996(7) 0.3937(5) 0.1072(5) 0.0416(15) Uani 1 1 d .
H5A H -0.2222 0.4029 0.1048 0.050 Uiso 1 1 calc R
H5B H -0.0715 0.4543 0.0633 0.050 Uiso 1 1 calc R
C6 C -0.0077(7) 0.2859(6) 0.0609(6) 0.0463(16) Uani 1 1 d .
H6A H -0.0605 0.2786 -0.0036 0.056 Uiso 1 1 calc R
H6B H -0.0223 0.2250 0.1098 0.056 Uiso 1 1 calc R
C7 C 0.2759(8) 0.1179(5) 0.0103(5) 0.0380(14) Uani 1 1 d .
H7A H 0.2161 0.1040 -0.0489 0.046 Uiso 1 1 calc R
H7B H 0.3983 0.0943 -0.0100 0.046 Uiso 1 1 calc R
C8 C 0.2410(8) 0.0447(5) 0.1020(5) 0.0419(15) Uani 1 1 d .
H8A H 0.2612 -0.0319 0.0776 0.050 Uiso 1 1 calc R
H8B H 0.1199 0.0713 0.1250 0.050 Uiso 1 1 calc R
C9 C 0.3432(7) 0.0394(4) 0.1956(5) 0.0345(13) Uani 1 1 d .
H9A H 0.4641 0.0241 0.1720 0.041 Uiso 1 1 calc R
H9B H 0.3297 -0.0233 0.2425 0.041 Uiso 1 1 calc R
C10 C 0.4166(8) 0.1213(5) 0.3768(5) 0.0405(14) Uani 1 1 d .
H10A H 0.3803 0.1762 0.4323 0.049 Uiso 1 1 calc R
H10B H 0.3996 0.0499 0.4056 0.049 Uiso 1 1 calc R
C11 C 0.6043(8) 0.1049(5) 0.3489(5) 0.0439(15) Uani 1 1 d .
H11A H 0.6673 0.0516 0.4007 0.053 Uiso 1 1 calc R
H11B H 0.6317 0.0692 0.2807 0.053 Uiso 1 1 calc R
C12 C 0.6711(8) 0.2067(5) 0.3427(5) 0.0406(15) Uani 1 1 d .
H12A H 0.7812 0.1874 0.3019 0.049 Uiso 1 1 calc R
H12B H 0.6935 0.2214 0.4141 0.049 Uiso 1 1 calc R
C13 C 0.4436(6) 0.5253(4) 0.0968(4) 0.0251(11) Uani 1 1 d .
H13 H 0.4041 0.5467 0.1658 0.030 Uiso 1 1 calc R
C14 C 0.4962(6) 0.4023(4) -0.0324(4) 0.0241(10) Uani 1 1 d .
H14 H 0.4953 0.3329 -0.0587 0.029 Uiso 1 1 calc R
P1 P 0.37762(19) 0.26612(13) 0.69568(12) 0.0329(3) Uani 1 1 d .
F1 F 0.5253(5) 0.2071(4) 0.6131(3) 0.0607(11) Uani 1 1 d .
F2 F 0.5014(5) 0.2273(4) 0.7867(3) 0.0575(11) Uani 1 1 d .
F3 F 0.3210(5) 0.1547(3) 0.7121(4) 0.0647(12) Uani 1 1 d .
F4 F 0.2289(5) 0.3259(3) 0.7761(3) 0.0535(10) Uani 1 1 d .
F5 F 0.2509(5) 0.3045(4) 0.6046(3) 0.0551(11) Uani 1 1 d .
F6 F 0.4331(5) 0.3778(3) 0.6774(4) 0.0683(13) Uani 1 1 d .
O1S O 0.0120(9) 0.9876(6) 0.3232(7) 0.105(2) Uani 1 1 d .
C1S C 0.0403(10) 0.8830(8) 0.3309(9) 0.078(3) Uani 1 1 d .
C2S C 0.0839(11) 0.8126(9) 0.2396(9) 0.098(4) Uani 1 1 d .
H2SA H 0.0793 0.8598 0.1763 0.146 Uiso 1 1 calc R
H2SB H 0.0034 0.7680 0.2379 0.146 Uiso 1 1 calc R
H2SC H 0.1981 0.7630 0.2439 0.146 Uiso 1 1 calc R
C3S C 0.0419(11) 0.8234(9) 0.4327(8) 0.098(4) Uani 1 1 d .
H3SA H 0.0115 0.8774 0.4881 0.146 Uiso 1 1 calc R
H3SB H 0.1551 0.7741 0.4418 0.146 Uiso 1 1 calc R
H3SC H -0.0397 0.7791 0.4358 0.146 Uiso 1 1 calc R

loop_
_atom_site_aniso_label
_atom_site_aniso_U_11
_atom_site_aniso_U_22
_atom_site_aniso_U_33
_atom_site_aniso_U_23
_atom_site_aniso_U_13
_atom_site_aniso_U_12
Ru 0.0276(2) 0.0222(2) 0.0186(2) 0.00042(16) -0.00508(16) -0.00990(16)
Cl 0.0323(7) 0.0287(7) 0.0326(7) -0.0040(6) -0.0001(6) -0.0070(5)
S4 0.0362(7) 0.0350(7) 0.0220(6) 0.0001(6) -0.0081(6) -0.0156(6)
S1 0.0305(7) 0.0296(7) 0.0374(8) -0.0004(6) 0.0059(6) -0.0099(6)
S3 0.0343(7) 0.0423(8) 0.0263(7) -0.0002(6) -0.0075(6) -0.0180(6)
S2 0.0390(7) 0.0289(7) 0.0277(7) 0.0005(6) -0.0021(6) -0.0150(6)
N 0.022(2) 0.020(2) 0.021(2) 0.0007(18) -0.0039(17) -0.0039(16)
C1 0.064(4) 0.061(4) 0.025(3) -0.011(3) -0.005(3) -0.030(4)
C2 0.071(5) 0.053(4) 0.036(4) -0.023(3) 0.017(3) -0.033(4)
C3 0.055(4) 0.045(4) 0.039(4) -0.013(3) 0.020(3) -0.019(3)
C4 0.026(3) 0.036(3) 0.048(4) -0.001(3) 0.006(3) -0.011(2)
C5 0.026(3) 0.048(4) 0.050(4) 0.007(3) -0.001(3) -0.010(3)
C6 0.026(3) 0.057(4) 0.058(4) -0.005(4) -0.009(3) -0.013(3)
C7 0.046(3) 0.043(3) 0.033(3) -0.011(3) -0.001(3) -0.025(3)
C8 0.054(4) 0.037(3) 0.042(4) -0.009(3) -0.003(3) -0.023(3)
C9 0.044(3) 0.024(3) 0.039(3) -0.006(3) 0.004(3) -0.015(2)
C10 0.058(4) 0.039(3) 0.030(3) 0.011(3) -0.012(3) -0.021(3)
C11 0.053(4) 0.041(3) 0.041(4) 0.013(3) -0.017(3) -0.019(3)
C12 0.043(3) 0.046(4) 0.034(3) 0.008(3) -0.022(3) -0.010(3)
C13 0.030(3) 0.025(3) 0.020(2) -0.001(2) -0.005(2) -0.007(2)
C14 0.029(3) 0.026(3) 0.019(2) -0.001(2) -0.005(2) -0.009(2)
P1 0.0375(8) 0.0362(8) 0.0266(7) -0.0031(7) -0.0046(6) -0.0116(7)
F1 0.048(2) 0.087(3) 0.039(2) -0.016(2) 0.0014(18) -0.003(2)
F2 0.057(2) 0.070(3) 0.040(2) -0.012(2) -0.0229(19) 0.000(2)
F3 0.070(3) 0.044(2) 0.085(3) 0.002(2) -0.011(2) -0.024(2)
F4 0.056(2) 0.057(2) 0.039(2) -0.0014(19) 0.0059(18) -0.0024(19)
F5 0.047(2) 0.080(3) 0.038(2) 0.007(2) -0.0159(18) -0.014(2)
F6 0.065(3) 0.054(3) 0.095(4) 0.002(3) -0.004(3) -0.034(2)
O1S 0.081(5) 0.088(5) 0.145(7) -0.001(5) 0.020(5) -0.027(4)
C1S 0.043(4) 0.076(6) 0.122(9) 0.005(6) -0.011(5) -0.028(4)
C2S 0.065(6) 0.107(8) 0.138(10) -0.039(8) 0.020(6) -0.053(6)
C3S 0.077(6) 0.150(10) 0.092(8) 0.041(7) -0.046(6) -0.072(7)

loop_
_atom_type_symbol
_atom_type_description
_atom_type_scat_dispersion_real
_atom_type_scat_dispersion_imag
_atom_type_scat_source
C C 0.0033 0.0016 'International Tables Vol C Tables 4.2.6.8 and 6.1.1.4'
H H 0.0000 0.0000 'International Tables Vol C Tables 4.2.6.8 and 6.1.1.4'
F F 0.0171 0.0103 'International Tables Vol C Tables 4.2.6.8 and 6.1.1.4'
N N 0.0061 0.0033 'International Tables Vol C Tables 4.2.6.8 and 6.1.1.4'
P P 0.1023 0.0942 'International Tables Vol C Tables 4.2.6.8 and 6.1.1.4'
Ru Ru -1.2594 0.8363 'International Tables Vol C Tables 4.2.6.8 and 6.1.1.4'
S S 0.1246 0.1234 'International Tables Vol C Tables 4.2.6.8 and 6.1.1.4'
Cl Cl 0.1484 0.1585 'International Tables Vol C Tables 4.2.6.8 and 6.1.1.4'
O O 0.0106 0.0060 'International Tables Vol C Tables 4.2.6.8 and 6.1.1.4'

loop_
_geom_angle_atom_site_label_1
_geom_angle_atom_site_label_2
_geom_angle_atom_site_label_3
_geom_angle
_geom_angle_site_symmetry_1
_geom_angle_site_symmetry_3
N Ru S1 88.05(11) . .
N Ru S2 177.21(11) . .
S1 Ru S2 93.27(5) . .
N Ru S4 87.64(11) . .
S1 Ru S4 94.18(5) . .
S2 Ru S4 94.71(5) . .
N Ru S3 88.17(11) . .
S1 Ru S3 91.92(6) . .
S2 Ru S3 89.33(5) . .
S4 Ru S3 172.47(5) . .
N Ru Cl 84.09(11) . .
S1 Ru Cl 171.93(5) . .
S2 Ru Cl 94.66(5) . .
S4 Ru Cl 83.72(5) . .
S3 Ru Cl 89.63(5) . .
C1 S4 C12 98.2(3) . .
C1 S4 Ru 114.6(2) . .
C12 S4 Ru 111.6(2) . .
C3 S1 C4 98.3(3) . .
C3 S1 Ru 112.4(2) . .
C4 S1 Ru 112.1(2) . .
C6 S3 C7 98.4(3) . .
C6 S3 Ru 114.7(2) . .
C7 S3 Ru 109.4(2) . .
C10 S2 C9 98.3(3) . .
C10 S2 Ru 111.3(2) . .
C9 S2 Ru 107.43(19) . .
C14 N C13 113.9(4) . .
C14 N Ru 121.5(3) . .
C13 N Ru 124.4(3) . .
C2 C1 S4 116.8(5) . .
C2 C1 H1A 108.1 . .
S4 C1 H1A 108.1 . .
C2 C1 H1B 108.1 . .
S4 C1 H1B 108.1 . .
H1A C1 H1B 107.3 . .
C1 C2 C3 114.8(5) . .
C1 C2 H2A 108.6 . .
C3 C2 H2A 108.6 . .
C1 C2 H2B 108.6 . .
C3 C2 H2B 108.6 . .
H2A C2 H2B 107.6 . .
C2 C3 S1 112.0(4) . .
C2 C3 H3A 109.2 . .
S1 C3 H3A 109.2 . .
C2 C3 H3B 109.2 . .
S1 C3 H3B 109.2 . .
H3A C3 H3B 107.9 . .
C5 C4 S1 111.9(4) . .
C5 C4 H4A 109.2 . .
S1 C4 H4A 109.2 . .
C5 C4 H4B 109.2 . .
S1 C4 H4B 109.2 . .
H4A C4 H4B 107.9 . .
C6 C5 C4 115.7(5) . .
C6 C5 H5A 108.4 . .
C4 C5 H5A 108.4 . .
C6 C5 H5B 108.4 . .
C4 C5 H5B 108.4 . .
H5A C5 H5B 107.4 . .
C5 C6 S3 115.4(5) . .
C5 C6 H6A 108.4 . .
S3 C6 H6A 108.4 . .
C5 C6 H6B 108.4 . .
S3 C6 H6B 108.4 . .
H6A C6 H6B 107.5 . .
C8 C7 S3 116.4(4) . .
C8 C7 H7A 108.2 . .
S3 C7 H7A 108.2 . .
C8 C7 H7B 108.2 . .
S3 C7 H7B 108.2 . .
H7A C7 H7B 107.3 . .
C7 C8 C9 116.6(5) . .
C7 C8 H8A 108.1 . .
C9 C8 H8A 108.1 . .
C7 C8 H8B 108.1 . .
C9 C8 H8B 108.1 . .
H8A C8 H8B 107.3 . .
C8 C9 S2 113.2(4) . .
C8 C9 H9A 108.9 . .
S2 C9 H9A 108.9 . .
C8 C9 H9B 108.9 . .
S2 C9 H9B 108.9 . .
H9A C9 H9B 107.7 . .
C11 C10 S2 115.0(4) . .
C11 C10 H10A 108.5 . .
S2 C10 H10A 108.5 . .
C11 C10 H10B 108.5 . .
S2 C10 H10B 108.5 . .
H10A C10 H10B 107.5 . .
C12 C11 C10 118.0(5) . .
C12 C11 H11A 107.8 . .
C10 C11 H11A 107.8 . .
C12 C11 H11B 107.8 . .
C10 C11 H11B 107.8 . .
H11A C11 H11B 107.1 . .
C11 C12 S4 118.8(4) . .
C11 C12 H12A 107.6 . .
S4 C12 H12A 107.6 . .
C11 C12 H12B 107.6 . .
S4 C12 H12B 107.6 . .
H12A C12 H12B 107.0 . .
N C13 C14 122.9(5) . 2_665
N C13 H13 118.5 . .
C14 C13 H13 118.5 2_665 .
N C14 C13 123.1(5) . 2_665
N C14 H14 118.4 . .
C13 C14 H14 118.4 2_665 .
F6 P1 F3 179.0(3) . .
F6 P1 F2 90.9(3) . .
F3 P1 F2 90.0(2) . .
F6 P1 F4 90.3(2) . .
F3 P1 F4 90.0(2) . .
F2 P1 F4 90.7(2) . .
F6 P1 F1 89.4(3) . .
F3 P1 F1 90.3(3) . .
F2 P1 F1 90.3(2) . .
F4 P1 F1 179.0(2) . .
F6 P1 F5 89.7(3) . .
F3 P1 F5 89.3(2) . .
F2 P1 F5 179.2(3) . .
F4 P1 F5 88.8(2) . .
F1 P1 F5 90.2(2) . .
O1S C1S C2S 122.2(11) . .
O1S C1S C3S 121.9(11) . .
C2S C1S C3S 115.8(9) . .
C1S C2S H2SA 109.5 . .
C1S C2S H2SB 109.5 . .
H2SA C2S H2SB 109.5 . .
C1S C2S H2SC 109.5 . .
H2SA C2S H2SC 109.5 . .
H2SB C2S H2SC 109.5 . .
C1S C3S H3SA 109.5 . .
C1S C3S H3SB 109.5 . .
H3SA C3S H3SB 109.5 . .
C1S C3S H3SC 109.5 . .
H3SA C3S H3SC 109.5 . .
H3SB C3S H3SC 109.5 . .

loop_
_geom_bond_atom_site_label_1
_geom_bond_atom_site_label_2
_geom_bond_distance
_geom_bond_site_symmetry_2
Ru N 2.111(4) .
Ru S1 2.2976(15) .
Ru S2 2.3190(14) .
Ru S4 2.3487(14) .
Ru S3 2.3597(14) .
Ru Cl 2.4579(14) .
S4 C1 1.829(6) .
S4 C12 1.832(6) .
S1 C3 1.821(7) .
S1 C4 1.824(5) .
S3 C6 1.808(6) .
S3 C7 1.816(6) .
S2 C10 1.828(6) .
S2 C9 1.843(5) .
N C14 1.350(6) .
N C13 1.352(6) .
C1 C2 1.504(10) .
C1 H1A 0.9900 .
C1 H1B 0.9900 .
C2 C3 1.505(9) .
C2 H2A 0.9900 .
C2 H2B 0.9900 .
C3 H3A 0.9900 .
C3 H3B 0.9900 .
C4 C5 1.520(9) .
C4 H4A 0.9900 .
C4 H4B 0.9900 .
C5 C6 1.484(9) .
C5 H5A 0.9900 .
C5 H5B 0.9900 .
C6 H6A 0.9900 .
C6 H6B 0.9900 .
C7 C8 1.517(9) .
C7 H7A 0.9900 .
C7 H7B 0.9900 .
C8 C9 1.517(8) .
C8 H8A 0.9900 .
C8 H8B 0.9900 .
C9 H9A 0.9900 .
C9 H9B 0.9900 .
C10 C11 1.523(8) .
C10 H10A 0.9900 .
C10 H10B 0.9900 .
C11 C12 1.517(8) .
C11 H11A 0.9900 .
C11 H11B 0.9900 .
C12 H12A 0.9900 .
C12 H12B 0.9900 .
C13 C14 1.364(7) 2_665
C13 H13 0.9500 .
C14 C13 1.364(7) 2_665
C14 H14 0.9500 .
P1 F6 1.586(4) .
P1 F3 1.586(4) .
P1 F2 1.588(4) .
P1 F4 1.589(4) .
P1 F1 1.597(4) .
P1 F5 1.603(4) .
O1S C1S 1.264(11) .
C1S C2S 1.470(13) .
C1S C3S 1.476(13) .
C2S H2SA 0.9800 .
C2S H2SB 0.9800 .
C2S H2SC 0.9800 .
C3S H3SA 0.9800 .
C3S H3SB 0.9800 .
C3S H3SC 0.9800 .

loop_
_geom_torsion_atom_site_label_1
_geom_torsion_atom_site_label_2
_geom_torsion_atom_site_label_3
_geom_torsion_atom_site_label_4
_geom_torsion
_geom_torsion_site_symmetry_4
N Ru S4 C1 115.0(3) .
S1 Ru S4 C1 27.1(3) .
S2 Ru S4 C1 -66.5(3) .
S3 Ru S4 C1 171.3(4) .
Cl Ru S4 C1 -160.7(3) .
N Ru S4 C12 -134.5(3) .
S1 Ru S4 C12 137.6(2) .
S2 Ru S4 C12 44.0(2) .
S3 Ru S4 C12 -78.2(5) .
Cl Ru S4 C12 -50.2(2) .
N Ru S1 C3 -122.5(3) .
S2 Ru S1 C3 59.9(2) .
S4 Ru S1 C3 -35.0(2) .
S3 Ru S1 C3 149.4(2) .
Cl Ru S1 C3 -109.6(4) .
N Ru S1 C4 127.8(3) .
S2 Ru S1 C4 -49.7(2) .
S4 Ru S1 C4 -144.7(2) .
S3 Ru S1 C4 39.7(2) .
Cl Ru S1 C4 140.7(4) .
N Ru S3 C6 -121.9(3) .
S1 Ru S3 C6 -33.9(3) .
S2 Ru S3 C6 59.3(3) .
S4 Ru S3 C6 -178.1(4) .
Cl Ru S3 C6 154.0(3) .
N Ru S3 C7 128.7(2) .
S1 Ru S3 C7 -143.3(2) .
S2 Ru S3 C7 -50.1(2) .
S4 Ru S3 C7 72.5(5) .
Cl Ru S3 C7 44.6(2) .
N Ru S2 C10 134(2) .
S1 Ru S2 C10 -107.9(2) .
S4 Ru S2 C10 -13.4(2) .
S3 Ru S2 C10 160.2(2) .
Cl Ru S2 C10 70.6(2) .
N Ru S2 C9 27(2) .
S1 Ru S2 C9 145.5(2) .
S4 Ru S2 C9 -120.0(2) .
S3 Ru S2 C9 53.6(2) .
Cl Ru S2 C9 -35.9(2) .
S1 Ru N C14 -137.7(4) .
S2 Ru N C14 -19(3) .
S4 Ru N C14 128.1(4) .
S3 Ru N C14 -45.7(4) .
Cl Ru N C14 44.1(4) .
S1 Ru N C13 47.3(4) .
S2 Ru N C13 166(2) .
S4 Ru N C13 -46.9(4) .
S3 Ru N C13 139.3(4) .
Cl Ru N C13 -130.8(4) .
C12 S4 C1 C2 -162.8(5) .
Ru S4 C1 C2 -44.4(6) .
S4 C1 C2 C3 71.4(7) .
C1 C2 C3 S1 -81.4(7) .
C4 S1 C3 C2 -178.9(5) .
Ru S1 C3 C2 63.0(5) .
C3 S1 C4 C5 177.5(4) .
Ru S1 C4 C5 -64.2(5) .
S1 C4 C5 C6 79.5(6) .
C4 C5 C6 S3 -71.8(7) .
C7 S3 C6 C5 166.0(5) .
Ru S3 C6 C5 50.1(6) .
C6 S3 C7 C8 -59.9(5) .
Ru S3 C7 C8 60.2(5) .
S3 C7 C8 C9 -67.5(7) .
C7 C8 C9 S2 72.0(6) .
C10 S2 C9 C8 174.9(4) .
Ru S2 C9 C8 -69.5(4) .
C9 S2 C10 C11 70.6(5) .
Ru S2 C10 C11 -41.9(5) .
S2 C10 C11 C12 81.1(7) .
C10 C11 C12 S4 -38.6(8) .
C1 S4 C12 C11 93.3(5) .
Ru S4 C12 C11 -27.3(6) .
C14 N C13 C14 -0.2(8) 2_665
Ru N C13 C14 175.1(4) 2_665
C13 N C14 C13 0.2(8) 2_665
Ru N C14 C13 -175.2(4) 2_665
